data_7115376
loop_
_publ_author_name
'Dongmei Wang'
'Tingting Zhao'
'Yu Cao'
'Shuo Yao'
'Guanghua Li'
'Qisheng Huo'
'Yunling Liu'

_publ_section_title
;
 High performance gas adsorption and separation of natural gas in two
 microporous metal-organic frameworks with ternary building units
;
_journal_name_full Chem.Commun.
_journal_page_first 8648
_journal_paper_doi 10.1039/C4cc03729D
_journal_volume 50
_journal_year 2014
_chemical_formula_moiety 'C54 H43 N3 O24 Zn5'
_chemical_formula_sum 'C54 H43 N3 O24 Zn5'
_chemical_formula_weight 1444.76
_chemical_melting_point ?
_chemical_name_systematic
; 
 ? 
;
_space_group_IT_number 15
_symmetry_cell_setting monoclinic
_symmetry_space_group_name_Hall '-C 2yc'
_symmetry_space_group_name_H-M 'C 1 2/c 1'
_atom_sites_solution_hydrogens geom
_atom_sites_solution_primary direct
_atom_sites_solution_secondary difmap
_audit_creation_method SHELXL-97
_cell_angle_alpha 90.00
_cell_angle_beta 107.16(3)
_cell_angle_gamma 90.00
_cell_formula_units_Z 4
_cell_length_a 29.372(6)
_cell_length_b 15.784(3)
_cell_length_c 19.140(4)
_cell_measurement_reflns_used 9621
_cell_measurement_temperature 293(2)
_cell_measurement_theta_max 27.46
_cell_measurement_theta_min 3.00
_cell_volume 8478(3)
_computing_cell_refinement 'Bruker SMART'
_computing_data_collection 'Bruker SMART'
_computing_data_reduction 'Bruker SAINT'
_computing_molecular_graphics SHELXP-97
_computing_publication_material SHELXTL
_computing_structure_refinement 'SHELXL-97 (Sheldrick, 1997)'
_computing_structure_solution 'SHELXS-97 (Sheldrick, 1990)'
_diffrn_ambient_temperature 293(2)
_diffrn_detector_area_resol_mean 9.00cm
_diffrn_measured_fraction_theta_full 0.990
_diffrn_measured_fraction_theta_max 0.990
_diffrn_measurement_device_type 'CCD area detector'
_diffrn_measurement_method 'phi and omega scans'
_diffrn_radiation_monochromator graphite
_diffrn_radiation_source 'fine-focus sealed tube'
_diffrn_radiation_type MoK\a
_diffrn_radiation_wavelength 0.71073
_diffrn_reflns_av_R_equivalents 0.0574
_diffrn_reflns_av_unetI/netI 0.0508
_diffrn_reflns_limit_h_max 37
_diffrn_reflns_limit_h_min -38
_diffrn_reflns_limit_k_max 20
_diffrn_reflns_limit_k_min -20
_diffrn_reflns_limit_l_max 24
_diffrn_reflns_limit_l_min -24
_diffrn_reflns_number 40113
_diffrn_reflns_theta_full 27.46
_diffrn_reflns_theta_max 27.46
_diffrn_reflns_theta_min 3.00
_diffrn_standards_decay_% none
_diffrn_standards_interval_count none
_diffrn_standards_interval_time none
_diffrn_standards_number none
_exptl_absorpt_coefficient_mu 1.452
_exptl_absorpt_correction_T_max 0.7017
_exptl_absorpt_correction_T_min 0.6901
_exptl_absorpt_correction_type empirical
_exptl_absorpt_process_details SADABS
_exptl_crystal_colour colourless
_exptl_crystal_density_diffrn 1.132
_exptl_crystal_density_meas ?
_exptl_crystal_density_method 'not measured'
_exptl_crystal_description block
_exptl_crystal_F_000 2920
_exptl_crystal_size_max 0.27
_exptl_crystal_size_mid 0.26
_exptl_crystal_size_min 0.24
_refine_diff_density_max 2.865
_refine_diff_density_min -1.184
_refine_diff_density_rms 0.114
_refine_ls_extinction_method none
_refine_ls_goodness_of_fit_ref 1.089
_refine_ls_hydrogen_treatment mixed
_refine_ls_matrix_type full
_refine_ls_number_parameters 424
_refine_ls_number_reflns 9621
_refine_ls_number_restraints 18
_refine_ls_restrained_S_all 1.088
_refine_ls_R_factor_all 0.0952
_refine_ls_R_factor_gt 0.0715
_refine_ls_shift/su_max 0.001
_refine_ls_shift/su_mean 0.000
_refine_ls_structure_factor_coef Fsqd
_refine_ls_weighting_details 'calc w=1/[\s^2^(Fo^2^)+(0.1590P)^2^+0.0000P] where P=(Fo^2^+2Fc^2^)/3'
_refine_ls_weighting_scheme calc
_refine_ls_wR_factor_gt 0.2301
_refine_ls_wR_factor_ref 0.2436
_reflns_number_gt 6728
_reflns_number_total 9621
_reflns_threshold_expression >2sigma(I)
_cod_data_source_file c4cc03729d2.cif
_cod_data_source_block JLU-Liu6
_cod_depositor_comments
;
The following automatic conversions were performed:

'_chemical_melting_point' value 'not measured' was changed to '?' -
the value is undefined or not given.

Automatic conversion script
Id: cif_fix_values 2281 2013-09-26 08:29:07Z andrius 

The following automatic conversions were performed:

'_exptl_crystal_density_meas' value 'none' was changed to '?' - the
value is perceived as not measured.

Automatic conversion script
Id: cif_fix_values 3008 2015-01-20 13:52:24Z robertas 
;
_cod_original_sg_symbol_H-M c2/c
_cod_database_code 7115376

loop_
_symmetry_equiv_pos_as_xyz
'x, y, z'
'-x, y, -z+1/2'
'x+1/2, y+1/2, z'
'-x+1/2, y+1/2, -z+1/2'
'-x, -y, -z'
'x, -y, z-1/2'
'-x+1/2, -y+1/2, -z'
'x+1/2, -y+1/2, z-1/2'

loop_
_atom_site_label
_atom_site_type_symbol
_atom_site_fract_x
_atom_site_fract_y
_atom_site_fract_z
_atom_site_U_iso_or_equiv
_atom_site_adp_type
_atom_site_occupancy
_atom_site_symmetry_multiplicity
_atom_site_calc_flag
_atom_site_refinement_flags
_atom_site_disorder_assembly
_atom_site_disorder_group
Zn1 Zn 0.740473(15) 0.82928(3) 0.53567(2) 0.03097(17) Uani 1 1 d . . .
Zn2 Zn 0.51025(5) 0.70113(6) 0.76106(12) 0.0436(4) Uani 0.50 1 d P . .
Zn3 Zn 0.58477(4) 0.81496(7) 0.79837(7) 0.0528(3) Uani 0.50 1 d P . .
Zn4 Zn 0.51353(4) 0.89549(6) 0.82074(6) 0.0460(3) Uani 0.50 1 d P . .
O1 O 0.5553(4) 0.2888(7) 0.3628(6) 0.074(3) Uani 0.60 1 d P . 1
O1' O 0.5760(7) 0.3050(10) 0.3643(8) 0.075(5) Uani 0.40 1 d P . 2
O2 O 0.5371(3) 0.1680(4) 0.4107(4) 0.0673(18) Uani 0.60 1 d P . 1
O2' O 0.5855(3) 0.1756(5) 0.4096(5) 0.056(2) Uani 0.40 1 d P . 2
O3 O 0.5812(2) 0.7499(3) 0.7038(4) 0.0588(14) Uani 0.70 1 d P A 1
O3' O 0.5605(6) 0.7554(12) 0.6697(10) 0.076(5) Uani 0.30 1 d PU A 2
O4 O 0.53906(13) 0.6346(2) 0.7067(2) 0.0575(9) Uani 1 1 d . . .
O5 O 0.69117(13) 0.7484(2) 0.5544(2) 0.0644(10) Uani 1 1 d . . .
O6 O 0.70541(12) 0.6304(2) 0.5022(2) 0.0571(9) Uani 1 1 d . . .
O7 O 0.71104(12) 0.2682(2) 0.88283(19) 0.0553(9) Uani 1 1 d . . .
O8 O 0.69525(13) 0.1503(2) 0.93461(19) 0.0564(9) Uani 1 1 d . . .
O9 O 0.5637(3) -0.0305(5) 0.8115(4) 0.072(2) Uani 0.55 1 d P . 1
O9' O 0.5900(4) -0.0604(5) 0.7805(5) 0.064(2) Uani 0.45 1 d P . 2
O10 O 0.5159(6) 0.0073(12) 0.7033(10) 0.065(4) Uani 0.25 1 d PU . 1
O10' O 0.5365(2) -0.0245(3) 0.6814(3) 0.0740(18) Uani 0.75 1 d P . 2
O11 O 0.5000 0.8200(3) 0.7500 0.089(2) Uani 1 2 d S . .
O12 O 0.73003(13) 0.9308(2) 0.5893(2) 0.0639(10) Uani 1 1 d . . .
O13 O 0.6587(4) 0.8057(9) 0.8213(9) 0.144(5) Uani 0.50 1 d P A .
C1 C 0.60086(16) 0.4046(3) 0.5704(3) 0.0450(10) Uani 1 1 d U . .
C2 C 0.60594(17) 0.3505(3) 0.6306(3) 0.0456(10) Uani 1 1 d . . .
H2 H 0.6133 0.3734 0.6774 0.055 Uiso 1 1 calc R . .
C3 C 0.60015(18) 0.2635(3) 0.6217(3) 0.0465(10) Uani 1 1 d . . .
C4 C 0.5867(2) 0.2305(3) 0.5502(3) 0.0696(17) Uani 1 1 d . . .
H4 H 0.5820 0.1725 0.5430 0.084 Uiso 1 1 calc R . .
C5 C 0.5803(3) 0.2835(4) 0.4905(3) 0.0755(19) Uani 1 1 d . . .
C6 C 0.5881(2) 0.3704(3) 0.5010(3) 0.0579(13) Uani 1 1 d . . .
H6 H 0.5848 0.4056 0.4608 0.070 Uiso 1 1 calc R . .
C7 C 0.60834(16) 0.4980(3) 0.5827(2) 0.0429(10) Uani 1 1 d . . .
C8 C 0.58642(16) 0.5415(3) 0.6263(3) 0.0439(10) Uani 1 1 d . A .
H8 H 0.5663 0.5126 0.6476 0.053 Uiso 1 1 calc R . .
C9 C 0.59377(17) 0.6281(3) 0.6389(3) 0.0471(11) Uani 1 1 d . . .
C10 C 0.62551(17) 0.6694(3) 0.6102(3) 0.0474(11) Uani 1 1 d . A .
H10 H 0.6314 0.7268 0.6197 0.057 Uiso 1 1 calc R . .
C11 C 0.64878(16) 0.6267(3) 0.5674(3) 0.0455(10) Uani 1 1 d . . .
C12 C 0.63937(16) 0.5406(3) 0.5527(3) 0.0446(10) Uani 1 1 d . A .
H12 H 0.6540 0.5119 0.5227 0.054 Uiso 1 1 calc R . .
C13 C 0.60944(17) 0.2066(3) 0.6870(2) 0.0450(10) Uani 1 1 d . . .
C14 C 0.64271(17) 0.2270(3) 0.7502(3) 0.0453(10) Uani 1 1 d . . .
H14 H 0.6596 0.2774 0.7529 0.054 Uiso 1 1 calc R . .
C15 C 0.65235(17) 0.1746(3) 0.8113(3) 0.0457(10) Uani 1 1 d . . .
C16 C 0.62730(18) 0.1002(3) 0.8073(3) 0.0605(14) Uani 1 1 d . . .
H16 H 0.6338 0.0642 0.8475 0.073 Uiso 1 1 calc R . .
C17 C 0.5927(2) 0.0791(3) 0.7439(3) 0.0703(18) Uani 1 1 d . . .
C18 C 0.5843(2) 0.1312(3) 0.6835(3) 0.0638(15) Uani 1 1 d . . .
H18 H 0.5616 0.1159 0.6401 0.077 Uiso 1 1 calc R . .
C19 C 0.5543(4) 0.2444(6) 0.4142(4) 0.055(2) Uani 0.60 1 d P . 1
C19' C 0.5845(5) 0.2539(9) 0.4185(7) 0.054(4) Uani 0.40 1 d P . 2
C20 C 0.56857(19) 0.6750(3) 0.6847(3) 0.0549(13) Uani 1 1 d . A .
C21 C 0.68485(16) 0.6727(3) 0.5388(3) 0.0445(10) Uani 1 1 d . A .
C22 C 0.68899(16) 0.2003(3) 0.8820(3) 0.0429(10) Uani 1 1 d . . .
C23 C 0.5566(5) 0.0076(9) 0.7512(8) 0.059(3) Uani 0.50 1 d P . 1
C23' C 0.5743(5) -0.0116(8) 0.7318(7) 0.051(3) Uani 0.50 1 d P . 2
C24 C 0.7582(4) 0.9580(9) 0.6366(8) 0.159(5) Uiso 1 1 d . . .

loop_
_atom_site_aniso_label
_atom_site_aniso_U_11
_atom_site_aniso_U_22
_atom_site_aniso_U_33
_atom_site_aniso_U_23
_atom_site_aniso_U_13
_atom_site_aniso_U_12
Zn1 0.0341(3) 0.0287(3) 0.0325(3) 0.00138(17) 0.01357(19) 0.00189(17)
Zn2 0.0600(14) 0.0330(4) 0.0457(13) 0.0013(5) 0.0277(10) 0.0059(5)
Zn3 0.0631(7) 0.0439(6) 0.0488(7) 0.0025(5) 0.0125(5) -0.0049(5)
Zn4 0.0553(6) 0.0262(5) 0.0561(7) 0.0084(4) 0.0158(5) 0.0061(4)
O1 0.115(9) 0.059(6) 0.044(4) -0.004(4) 0.016(5) -0.046(5)
O1' 0.134(15) 0.052(7) 0.032(6) 0.001(5) 0.015(8) -0.051(8)
O2 0.100(5) 0.048(3) 0.050(4) -0.010(3) 0.014(3) -0.020(3)
O2' 0.074(6) 0.051(5) 0.035(4) -0.020(4) 0.001(4) -0.002(4)
O3 0.080(4) 0.038(3) 0.072(4) -0.013(3) 0.044(4) -0.008(3)
O3' 0.076(5) 0.076(5) 0.077(5) 0.0000(10) 0.0230(18) -0.0002(10)
O4 0.069(2) 0.051(2) 0.070(2) -0.0085(17) 0.0485(19) -0.0070(17)
O5 0.067(2) 0.052(2) 0.090(3) 0.0007(19) 0.048(2) -0.0150(17)
O6 0.0569(19) 0.056(2) 0.075(2) 0.0020(18) 0.0446(18) -0.0073(16)
O7 0.063(2) 0.054(2) 0.0446(19) -0.0086(15) 0.0086(15) -0.0210(17)
O8 0.065(2) 0.0504(19) 0.0429(19) 0.0016(15) -0.0011(16) -0.0101(17)
O9 0.070(5) 0.067(5) 0.066(5) 0.022(4) -0.001(4) -0.030(4)
O9' 0.085(6) 0.034(4) 0.051(5) 0.011(4) -0.011(5) -0.016(4)
O10 0.066(5) 0.065(5) 0.065(5) 0.0003(10) 0.0194(16) -0.0005(10)
O10' 0.086(4) 0.048(3) 0.063(3) 0.007(3) -0.017(3) -0.036(3)
O11 0.138(6) 0.031(3) 0.125(6) 0.000 0.082(5) 0.000
O12 0.067(2) 0.052(2) 0.066(3) -0.0240(18) 0.0101(18) 0.0060(18)
O13 0.083(7) 0.133(11) 0.198(15) 0.039(10) 0.012(8) -0.015(7)
C1 0.0468(13) 0.0445(13) 0.0448(13) -0.0001(9) 0.0153(9) -0.0004(9)
C2 0.059(3) 0.041(2) 0.038(2) -0.0047(18) 0.017(2) -0.012(2)
C3 0.062(3) 0.038(2) 0.040(3) -0.0024(19) 0.016(2) -0.004(2)
C4 0.125(5) 0.036(2) 0.037(3) -0.005(2) 0.009(3) 0.005(3)
C5 0.143(6) 0.049(3) 0.030(3) -0.001(2) 0.018(3) 0.011(3)
C6 0.091(4) 0.049(3) 0.040(3) 0.002(2) 0.029(3) 0.002(3)
C7 0.053(2) 0.042(2) 0.039(2) 0.0029(18) 0.0211(19) -0.007(2)
C8 0.050(2) 0.042(2) 0.050(3) 0.0006(19) 0.029(2) -0.0082(19)
C9 0.053(2) 0.045(2) 0.053(3) 0.000(2) 0.029(2) -0.004(2)
C10 0.054(3) 0.039(2) 0.057(3) 0.001(2) 0.028(2) -0.0057(19)
C11 0.048(2) 0.042(2) 0.054(3) 0.007(2) 0.027(2) -0.002(2)
C12 0.052(2) 0.048(2) 0.041(2) 0.0041(19) 0.025(2) -0.001(2)
C13 0.056(3) 0.037(2) 0.034(2) -0.0013(18) 0.0017(19) -0.009(2)
C14 0.058(3) 0.035(2) 0.043(3) -0.0032(18) 0.014(2) -0.011(2)
C15 0.049(2) 0.041(2) 0.041(3) -0.0023(19) 0.0030(19) -0.0042(19)
C16 0.062(3) 0.045(3) 0.057(3) 0.013(2) -0.009(2) -0.017(2)
C17 0.076(3) 0.046(3) 0.063(4) 0.016(2) -0.019(3) -0.024(3)
C18 0.078(4) 0.043(3) 0.053(3) 0.006(2) -0.009(3) -0.010(3)
C19 0.080(6) 0.051(5) 0.025(4) -0.014(3) 0.000(4) -0.021(5)
C19' 0.048(7) 0.055(8) 0.051(8) -0.030(6) 0.000(6) -0.037(7)
C20 0.063(3) 0.045(3) 0.069(4) -0.001(2) 0.039(3) -0.002(2)
C21 0.039(2) 0.047(3) 0.050(3) 0.011(2) 0.0156(19) -0.0040(19)
C22 0.045(2) 0.039(2) 0.041(3) -0.0073(19) 0.0071(18) 0.002(2)
C23 0.069(9) 0.047(7) 0.043(8) 0.012(6) -0.012(6) -0.014(6)
C23' 0.075(9) 0.031(5) 0.041(7) -0.001(4) 0.009(6) -0.010(5)

loop_
_atom_type_symbol
_atom_type_description
_atom_type_scat_dispersion_real
_atom_type_scat_dispersion_imag
_atom_type_scat_source
C C 0.0033 0.0016 'International Tables Vol C Tables 4.2.6.8 and 6.1.1.4'
H H 0.0000 0.0000 'International Tables Vol C Tables 4.2.6.8 and 6.1.1.4'
N N 0.0061 0.0033 'International Tables Vol C Tables 4.2.6.8 and 6.1.1.4'
O O 0.0106 0.0060 'International Tables Vol C Tables 4.2.6.8 and 6.1.1.4'
Zn Zn 0.2839 1.4301 'International Tables Vol C Tables 4.2.6.8 and 6.1.1.4'

loop_
_geom_angle_atom_site_label_1
_geom_angle_atom_site_label_2
_geom_angle_atom_site_label_3
_geom_angle
_geom_angle_site_symmetry_1
_geom_angle_site_symmetry_3
O12 Zn1 O7 99.68(16) . 4_656
O12 Zn1 O8 102.06(15) . 6_565
O7 Zn1 O8 158.23(15) 4_656 6_565
O12 Zn1 O6 100.90(16) . 7_666
O7 Zn1 O6 88.72(15) 4_656 7_666
O8 Zn1 O6 88.33(16) 6_565 7_666
O12 Zn1 O5 100.92(16) . .
O7 Zn1 O5 86.61(16) 4_656 .
O8 Zn1 O5 88.14(17) 6_565 .
O6 Zn1 O5 158.15(15) 7_666 .
O12 Zn1 Zn1 176.15(13) . 7_666
O7 Zn1 Zn1 76.58(11) 4_656 7_666
O8 Zn1 Zn1 81.66(10) 6_565 7_666
O6 Zn1 Zn1 80.05(11) 7_666 7_666
O5 Zn1 Zn1 78.10(11) . 7_666
Zn2 Zn2 O4 97.4(4) 2_656 .
Zn2 Zn2 O11 80.54(4) 2_656 .
O4 Zn2 O11 125.52(17) . .
Zn2 Zn2 O1 151.9(6) 2_656 6_566
O4 Zn2 O1 108.0(3) . 6_566
O11 Zn2 O1 93.8(3) . 6_566
Zn2 Zn2 O4 64.8(4) 2_656 2_656
O4 Zn2 O4 111.3(2) . 2_656
O11 Zn2 O4 116.17(14) . 2_656
O1 Zn2 O4 94.1(4) 6_566 2_656
Zn2 Zn2 O1' 165.6(7) 2_656 6_566
O4 Zn2 O1' 93.0(3) . 6_566
O11 Zn2 O1' 101.5(4) . 6_566
O1 Zn2 O1' 15.2(4) 6_566 6_566
O4 Zn2 O1' 102.0(5) 2_656 6_566
Zn2 Zn2 C20 106.4(5) 2_656 .
O4 Zn2 C20 26.40(15) . .
O11 Zn2 C20 101.74(14) . .
O1 Zn2 C20 101.7(4) 6_566 .
O4 Zn2 C20 137.72(16) 2_656 .
O1' Zn2 C20 87.2(4) 6_566 .
Zn2 Zn2 Zn3 135.0(2) 2_656 .
O4 Zn2 Zn3 93.19(13) . .
O11 Zn2 Zn3 58.24(5) . .
O1 Zn2 Zn3 56.8(4) 6_566 .
O4 Zn2 Zn3 147.39(15) 2_656 .
O1' Zn2 Zn3 53.8(5) 6_566 .
C20 Zn2 Zn3 69.11(13) . .
O9' Zn3 O3 108.9(3) 1_565 .
O9' Zn3 O13 88.6(5) 1_565 .
O3 Zn3 O13 85.9(5) . .
O9' Zn3 O2' 97.1(4) 1_565 6_566
O3 Zn3 O2' 154.0(3) . 6_566
O13 Zn3 O2' 95.3(6) . 6_566
O9' Zn3 O1' 155.9(5) 1_565 6_566
O3 Zn3 O1' 95.0(4) . 6_566
O13 Zn3 O1' 96.0(6) . 6_566
O2' Zn3 O1' 59.0(4) 6_566 6_566
O9' Zn3 O1 145.7(4) 1_565 6_566
O3 Zn3 O1 100.5(3) . 6_566
O13 Zn3 O1 111.1(5) . 6_566
O2' Zn3 O1 54.8(4) 6_566 6_566
O1' Zn3 O1 15.9(4) 6_566 6_566
O9' Zn3 O11 91.4(3) 1_565 .
O3 Zn3 O11 84.2(2) . .
O13 Zn3 O11 169.6(5) . .
O2' Zn3 O11 95.0(3) 6_566 .
O1' Zn3 O11 88.2(5) 6_566 .
O1 Zn3 O11 74.0(3) 6_566 .
O9' Zn3 C19' 126.3(4) 1_565 6_566
O3 Zn3 C19' 124.7(4) . 6_566
O13 Zn3 C19' 93.5(5) . 6_566
O2' Zn3 C19' 29.3(4) 6_566 6_566
O1' Zn3 C19' 30.0(5) 6_566 6_566
O1 Zn3 C19' 29.9(4) 6_566 6_566
O11 Zn3 C19' 94.8(3) . 6_566
O9' Zn3 Zn4 69.8(3) 1_565 .
O3 Zn3 Zn4 123.9(2) . .
O13 Zn3 Zn4 147.1(5) . .
O2' Zn3 Zn4 64.6(3) 6_566 .
O1' Zn3 Zn4 94.9(4) 6_566 .
O1 Zn3 Zn4 79.4(2) 6_566 .
O11 Zn3 Zn4 41.13(9) . .
C19' Zn3 Zn4 80.9(3) 6_566 .
O9' Zn3 Zn2 133.5(3) 1_565 .
O3 Zn3 Zn2 67.48(17) . .
O13 Zn3 Zn2 134.8(4) . .
O2' Zn3 Zn2 94.5(3) 6_566 .
O1' Zn3 Zn2 53.5(5) 6_566 .
O1 Zn3 Zn2 45.5(3) 6_566 .
O11 Zn3 Zn2 42.63(13) . .
C19' Zn3 Zn2 75.0(4) 6_566 .
Zn4 Zn3 Zn2 75.18(6) . .
O11 Zn4 O10' 115.45(18) . 2_666
O11 Zn4 O9 110.2(3) . 1_565
O10' Zn4 O9 101.6(4) 2_666 1_565
O11 Zn4 O2 105.9(2) . 6_566
O10' Zn4 O2 115.3(3) 2_666 6_566
O9 Zn4 O2 108.2(3) 1_565 6_566
O11 Zn4 O10 116.4(5) . 2_666
O10' Zn4 O10 28.9(5) 2_666 2_666
O9 Zn4 O10 74.3(6) 1_565 2_666
O2 Zn4 O10 133.9(6) 6_566 2_666
O11 Zn4 Zn4 42.65(13) . 2_656
O10' Zn4 Zn4 88.94(18) 2_666 2_656
O9 Zn4 Zn4 84.9(2) 1_565 2_656
O2 Zn4 Zn4 148.20(19) 6_566 2_656
O10 Zn4 Zn4 77.1(5) 2_666 2_656
O11 Zn4 Zn3 63.27(6) . .
O10' Zn4 Zn3 165.0(2) 2_666 .
O9 Zn4 Zn3 66.8(3) 1_565 .
O2 Zn4 Zn3 78.4(2) 6_566 .
O10 Zn4 Zn3 136.5(5) 2_666 .
Zn4 Zn4 Zn3 80.83(6) 2_656 .
C19 O1 Zn2 131.5(8) . 6_565
C19 O1 Zn3 97.1(9) . 6_565
Zn2 O1 Zn3 77.7(4) 6_565 6_565
C19' O1' Zn2 125.3(10) . 6_565
C19' O1' Zn3 84.3(11) . 6_565
Zn2 O1' Zn3 72.7(4) 6_565 6_565
C19 O2 Zn4 123.9(6) . 6_565
C19' O2' Zn3 94.2(9) . 6_565
C20 O3 Zn3 131.0(5) . .
C20 O4 Zn2 112.2(3) . .
C20 O4 Zn2 117.9(3) . 2_656
Zn2 O4 Zn2 17.81(8) . 2_656
C21 O5 Zn1 129.0(3) . .
C21 O6 Zn1 126.3(3) . 7_666
C22 O7 Zn1 131.6(3) . 4_646
C22 O8 Zn1 124.7(3) . 6_566
C23 O9 Zn4 116.6(8) . 1_545
C23' O9' Zn3 137.2(8) . 1_545
C23 O10 Zn4 115.4(13) . 2_646
C23' O10' Zn4 128.1(7) . 2_646
Zn4 O11 Zn4 94.7(3) . 2_656
Zn4 O11 Zn2 138.27(15) . 2_656
Zn4 O11 Zn2 126.17(12) 2_656 2_656
Zn4 O11 Zn2 126.17(12) . .
Zn4 O11 Zn2 138.27(15) 2_656 .
Zn2 O11 Zn2 18.92(8) 2_656 .
Zn4 O11 Zn3 107.09(12) . 2_656
Zn4 O11 Zn3 75.60(7) 2_656 2_656
Zn2 O11 Zn3 79.12(11) 2_656 2_656
Zn2 O11 Zn3 97.06(15) . 2_656
Zn4 O11 Zn3 75.60(7) . .
Zn4 O11 Zn3 107.09(12) 2_656 .
Zn2 O11 Zn3 97.06(15) 2_656 .
Zn2 O11 Zn3 79.12(11) . .
Zn3 O11 Zn3 176.2(3) 2_656 .
C24 O12 Zn1 122.8(8) . .
C6 C1 C2 118.9(4) . .
C6 C1 C7 121.5(4) . .
C2 C1 C7 119.5(4) . .
C3 C2 C1 121.3(4) . .
C3 C2 H2 119.3 . .
C1 C2 H2 119.3 . .
C2 C3 C4 118.3(4) . .
C2 C3 C13 120.3(4) . .
C4 C3 C13 121.4(4) . .
C5 C4 C3 120.7(5) . .
C5 C4 H4 119.6 . .
C3 C4 H4 119.6 . .
C4 C5 C6 119.9(5) . .
C4 C5 C19' 123.0(7) . .
C6 C5 C19' 112.7(7) . .
C4 C5 C19 116.3(6) . .
C6 C5 C19 122.5(5) . .
C19' C5 C19 33.4(5) . .
C1 C6 C5 120.7(5) . .
C1 C6 H6 119.7 . .
C5 C6 H6 119.7 . .
C8 C7 C12 119.4(4) . .
C8 C7 C1 120.9(4) . .
C12 C7 C1 119.7(4) . .
C7 C8 C9 121.2(4) . .
C7 C8 H8 119.4 . .
C9 C8 H8 119.4 . .
C10 C9 C8 118.9(4) . .
C10 C9 C20 120.5(4) . .
C8 C9 C20 120.6(4) . .
C9 C10 C11 121.0(4) . .
C9 C10 H10 119.5 . .
C11 C10 H10 119.5 . .
C10 C11 C12 119.2(4) . .
C10 C11 C21 120.1(4) . .
C12 C11 C21 120.7(4) . .
C7 C12 C11 120.1(4) . .
C7 C12 H12 119.9 . .
C11 C12 H12 119.9 . .
C14 C13 C18 118.8(4) . .
C14 C13 C3 120.7(4) . .
C18 C13 C3 120.5(4) . .
C13 C14 C15 121.7(4) . .
C13 C14 H14 119.2 . .
C15 C14 H14 119.2 . .
C16 C15 C14 119.2(4) . .
C16 C15 C22 120.4(4) . .
C14 C15 C22 120.4(4) . .
C17 C16 C15 120.0(5) . .
C17 C16 H16 120.0 . .
C15 C16 H16 120.0 . .
C16 C17 C18 119.9(5) . .
C16 C17 C23' 119.9(7) . .
C18 C17 C23' 117.7(7) . .
C16 C17 C23 115.8(7) . .
C18 C17 C23 122.7(6) . .
C23' C17 C23 29.1(6) . .
C17 C18 C13 120.5(5) . .
C17 C18 H18 119.8 . .
C13 C18 H18 119.8 . .
O1 C19 O2 126.4(9) . .
O1 C19 C5 114.0(8) . .
O2 C19 C5 119.4(7) . .
O2' C19' O1' 121.4(13) . .
O2' C19' C5 116.5(12) . .
O1' C19' C5 120.1(13) . .
O2' C19' Zn3 56.5(7) . 6_565
O1' C19' Zn3 65.7(10) . 6_565
C5 C19' Zn3 171.8(9) . 6_565
O4 C20 O3 124.0(5) . .
O4 C20 O3' 118.2(9) . .
O3 C20 O3' 34.1(7) . .
O4 C20 C9 117.2(4) . .
O3 C20 C9 118.6(5) . .
O3' C20 C9 116.1(9) . .
O4 C20 Zn2 41.4(2) . .
O3 C20 Zn2 82.9(3) . .
O3' C20 Zn2 82.1(8) . .
C9 C20 Zn2 158.5(3) . .
O5 C21 O6 126.3(4) . .
O5 C21 C11 116.7(4) . .
O6 C21 C11 117.0(4) . .
O7 C22 O8 125.3(4) . .
O7 C22 C15 118.1(4) . .
O8 C22 C15 116.6(4) . .
O9 C23 O10 121.5(15) . .
O9 C23 C17 119.1(10) . .
O10 C23 C17 116.8(12) . .
O9' C23' O10' 123.2(11) . .
O9' C23' C17 116.8(11) . .
O10' C23' C17 117.6(10) . .

loop_
_geom_bond_atom_site_label_1
_geom_bond_atom_site_label_2
_geom_bond_distance
_geom_bond_site_symmetry_2
Zn1 O12 1.976(3) .
Zn1 O7 2.020(3) 4_656
Zn1 O8 2.023(3) 6_565
Zn1 O6 2.034(3) 7_666
Zn1 O5 2.040(3) .
Zn1 Zn1 2.9820(10) 7_666
Zn2 Zn2 0.625(2) 2_656
Zn2 O4 1.850(4) .
Zn2 O11 1.902(5) .
Zn2 O1 2.012(12) 6_566
Zn2 O4 2.027(4) 2_656
Zn2 O1' 2.322(17) 6_566
Zn2 C20 2.592(5) .
Zn2 Zn3 2.7580(18) .
Zn3 O9' 2.011(7) 1_565
Zn3 O3 2.057(6) .
Zn3 O13 2.091(12) .
Zn3 O2' 2.129(9) 6_566
Zn3 O1' 2.332(18) 6_566
Zn3 O1 2.362(14) 6_566
Zn3 O11 2.3879(14) .
Zn3 C19' 2.545(13) 6_566
Zn3 Zn4 2.5896(17) .
Zn4 O11 1.759(4) .
Zn4 O10' 1.930(5) 2_666
Zn4 O9 1.930(7) 1_565
Zn4 O2 1.935(6) 6_566
Zn4 O10 1.960(18) 2_666
Zn4 Zn4 2.587(2) 2_656
O1 C19 1.217(14) .
O1 Zn2 2.012(12) 6_565
O1 Zn3 2.362(13) 6_565
O1' C19' 1.28(2) .
O1' Zn2 2.322(17) 6_565
O1' Zn3 2.332(18) 6_565
O2 C19 1.301(11) .
O2 Zn4 1.935(6) 6_565
O2' C19' 1.248(15) .
O2' Zn3 2.129(9) 6_565
O3 C20 1.261(7) .
O3' C20 1.306(19) .
O4 C20 1.245(6) .
O4 Zn2 2.027(4) 2_656
O5 C21 1.232(6) .
O6 C21 1.245(6) .
O6 Zn1 2.034(3) 7_666
O7 C22 1.250(6) .
O7 Zn1 2.020(3) 4_646
O8 C22 1.250(6) .
O8 Zn1 2.023(3) 6_566
O9 C23 1.264(15) .
O9 Zn4 1.930(7) 1_545
O9' C23' 1.192(15) .
O9' Zn3 2.011(7) 1_545
O10 C23 1.27(2) .
O10 Zn4 1.959(18) 2_646
O10' C23' 1.254(15) .
O10' Zn4 1.930(5) 2_646
O11 Zn4 1.759(4) 2_656
O11 Zn2 1.902(5) 2_656
O11 Zn3 2.3879(14) 2_656
O12 C24 1.116(13) .
C1 C6 1.380(7) .
C1 C2 1.407(6) .
C1 C7 1.499(6) .
C2 C3 1.388(6) .
C2 H2 0.9300 .
C3 C4 1.407(7) .
C3 C13 1.498(6) .
C4 C5 1.383(8) .
C4 H4 0.9300 .
C5 C6 1.396(8) .
C5 C19' 1.494(14) .
C5 C19 1.561(9) .
C6 H6 0.9300 .
C7 C8 1.377(6) .
C7 C12 1.387(6) .
C8 C9 1.393(6) .
C8 H8 0.9300 .
C9 C10 1.378(6) .
C9 C20 1.499(6) .
C10 C11 1.386(6) .
C10 H10 0.9300 .
C11 C12 1.399(7) .
C11 C21 1.514(6) .
C12 H12 0.9300 .
C13 C14 1.350(6) .
C13 C18 1.392(7) .
C14 C15 1.393(7) .
C14 H14 0.9300 .
C15 C16 1.376(6) .
C15 C22 1.514(6) .
C16 C17 1.375(7) .
C16 H16 0.9300 .
C17 C18 1.381(7) .
C17 C23' 1.523(13) .
C17 C23 1.581(14) .
C18 H18 0.9300 .
C19' Zn3 2.545(13) 6_565

loop_
_platon_squeeze_void_nr
_platon_squeeze_void_average_x
_platon_squeeze_void_average_y
_platon_squeeze_void_average_z
_platon_squeeze_void_volume
_platon_squeeze_void_count_electrons
1 0.002 -0.024 -0.005 4461.0 77.7
